data_4316000
loop_
_publ_author_name
'Nicolas Leblanc'
'Wenhua Bi'
'Nicolas Mercier'
'Pascale Auban-Senzier'
'Claude Pasquier'

_publ_contact_author_address
;
Laboratoire Chimie Ingenierie Moleculaire Materiaux Angers
UMR CNRS 6501, Faculte des Sciences, 2 Bd Lavoisier, F-49045 Angers, France
;
_publ_contact_author_email nicolas.mercier@univ-angers.fr
_publ_contact_author_fax (33)2.41.73.54.05
_publ_contact_author_name 'Mercier, Nicolas'
_publ_contact_author_phone (33)2.41.73.50.83
_publ_section_title
;
 Photochromism, Electrical Properties, and Structural Investigations of a
 Series of Hydrated Methylviologen Halobismuthate Hybrids: Influence of
 the Anionic Oligomer Size and Iodide Doping on the Photoinduced
 Properties and on the Dehydration Process
;
_journal_name_full 'Inorganic Chemistry'
_journal_page_first 5824
_journal_page_last 5833
_journal_paper_doi 10.1021/ic901525p
_journal_volume 49
_journal_year 2010
_chemical_compound_source 'synthesis as described'
_chemical_formula_moiety 'Bi6 Cl24.6 I1.4, 4(C12 H14 N2)'
_chemical_formula_sum 'C48 H56 Bi6 Cl24.6 I1.4 N8'
_chemical_formula_weight 3048.70
_chemical_name_systematic
;
 ?
;
_space_group_IT_number 2
_symmetry_cell_setting triclinic
_symmetry_Int_Tables_number 2
_symmetry_space_group_name_Hall '-P 1'
_symmetry_space_group_name_H-M 'P -1'
_atom_sites_solution_hydrogens geom
_atom_sites_solution_primary direct
_atom_sites_solution_secondary difmap
_audit_conform_dict_location ftp://ftp.iucr.org/pub/cif_core.dic
_audit_conform_dict_name cif_core.dic
_audit_conform_dict_version 2.3
_audit_creation_date 2009-12-07T17:01:03-00:00
_audit_creation_method 'WinGX routine CIF_UPDATE'
_cell_angle_alpha 102.979(10)
_cell_angle_beta 96.181(12)
_cell_angle_gamma 108.223(6)
_cell_formula_units_Z 1
_cell_length_a 9.4244(10)
_cell_length_b 12.5997(10)
_cell_length_c 19.156(3)
_cell_measurement_reflns_used 15821
_cell_measurement_temperature 293(2)
_cell_measurement_theta_max 30
_cell_measurement_theta_min 2
_cell_measurement_wavelength 0.71073
_cell_volume 2066.1(5)
_computing_molecular_graphics 'Ortep-3 for Windows (Farrugia, 1997)'
_computing_publication_material 'WinGX publication routines (Farrugia, 1999)'
_computing_structure_refinement 'SHELXL-97 (Sheldrick, 1997)'
_computing_structure_solution 'SHELXS-86 (Sheldrick, 1986)'
_diffrn_ambient_temperature 293(2)
_diffrn_detector_area_resol_mean 9
_diffrn_measured_fraction_theta_full 0.986
_diffrn_measured_fraction_theta_max 0.986
_diffrn_measurement_device_type KappaCCD
_diffrn_measurement_method CCD
_diffrn_radiation_monochromator 'horizontally mounted graphite crystal'
_diffrn_radiation_probe x-ray
_diffrn_radiation_source 'fine-focus sealed tube'
_diffrn_radiation_type MoK\a
_diffrn_radiation_wavelength 0.71073
_diffrn_reflns_av_R_equivalents 0.0741
_diffrn_reflns_av_unetI/netI 0.068
_diffrn_reflns_limit_h_max 13
_diffrn_reflns_limit_h_min -13
_diffrn_reflns_limit_k_max 17
_diffrn_reflns_limit_k_min -17
_diffrn_reflns_limit_l_max 26
_diffrn_reflns_limit_l_min -26
_diffrn_reflns_number 65174
_diffrn_reflns_theta_full 30.03
_diffrn_reflns_theta_max 30.03
_diffrn_reflns_theta_min 2.43
_exptl_absorpt_coefficient_mu 13.982
_exptl_absorpt_correction_T_max 0.6189
_exptl_absorpt_correction_T_min 0.2253
_exptl_absorpt_correction_type multi-scan
_exptl_absorpt_process_details '(SADABS (Sheldrick, Bruker, 2000))'
_exptl_crystal_colour yellow
_exptl_crystal_density_diffrn 2.449
_exptl_crystal_density_method 'not measured'
_exptl_crystal_description prism
_exptl_crystal_F_000 1393
_exptl_crystal_size_max 0.204
_exptl_crystal_size_mid 0.102
_exptl_crystal_size_min 0.052
_refine_diff_density_max 2.078
_refine_diff_density_min -1.501
_refine_diff_density_rms 0.224
_refine_ls_extinction_method none
_refine_ls_goodness_of_fit_ref 1.071
_refine_ls_hydrogen_treatment constr
_refine_ls_matrix_type full
_refine_ls_number_parameters 434
_refine_ls_number_reflns 11924
_refine_ls_number_restraints 0
_refine_ls_restrained_S_all 1.071
_refine_ls_R_factor_all 0.1126
_refine_ls_R_factor_gt 0.0487
_refine_ls_shift/su_max 0.003
_refine_ls_shift/su_mean 0
_refine_ls_structure_factor_coef Fsqd
_refine_ls_weighting_details 'calc w=1/[\s^2^(Fo^2^)+(0.0108P)^2^+30.0234P] where P=(Fo^2^+2Fc^2^)/3'
_refine_ls_weighting_scheme calc
_refine_ls_wR_factor_gt 0.0883
_refine_ls_wR_factor_ref 0.1039
_reflns_number_gt 6893
_reflns_number_total 11924
_reflns_threshold_expression >2sigma(I)
_cod_data_source_file ic901525p_si_002_9.cif
_cod_data_source_block 4b
_cod_original_cell_volume 2066.2(4)
_cod_database_code 4316000

loop_
_symmetry_equiv_pos_as_xyz
'x, y, z'
'-x, -y, -z'

loop_
_atom_site_label
_atom_site_type_symbol
_atom_site_fract_x
_atom_site_fract_y
_atom_site_fract_z
_atom_site_U_iso_or_equiv
_atom_site_adp_type
_atom_site_occupancy
_atom_site_symmetry_multiplicity
_atom_site_calc_flag
_atom_site_refinement_flags
_atom_site_disorder_assembly
_atom_site_disorder_group
Bi1 Bi 0.15245(4) 0.05723(3) 1.27236(2) 0.03368(10) Uani 1 1 d . . .
Bi2 Bi 0.45605(4) 0.36514(3) 1.55259(2) 0.02889(9) Uani 1 1 d . . .
Bi3 Bi 0.25532(5) 0.33133(4) 1.16388(2) 0.03516(10) Uani 1 1 d . . .
Cl12 Cl 0.3910(9) 0.1653(6) 1.1922(4) 0.048(3) Uani 0.937(4) 1 d P . .
I2 I 0.5142(7) 0.4346(4) 1.0900(3) 0.0607(10) Uani 0.509(6) 1 d P . .
Cl9 Cl 0.1303(14) 0.4825(15) 1.1403(11) 0.059(3) Uani 0.911(5) 1 d P . .
Cl1 Cl -0.0097(3) -0.0927(3) 1.15617(17) 0.0572(8) Uani 1 1 d . . .
Cl2 Cl 0.2991(3) -0.0808(3) 1.2893(2) 0.0617(9) Uani 1 1 d . . .
Cl3 Cl -0.0563(4) -0.0273(3) 1.33833(18) 0.0579(8) Uani 1 1 d . . .
Cl4 Cl 0.3244(3) 0.2116(3) 1.41951(15) 0.0507(8) Uani 1 1 d . . .
Cl5 Cl 0.3060(3) 0.5146(2) 1.51223(15) 0.0385(6) Uani 1 1 d . . .
Cl6 Cl 0.2252(3) 0.2681(3) 1.60464(17) 0.0512(7) Uani 1 1 d . . .
Cl7 Cl 0.5901(3) 0.5148(3) 1.68814(16) 0.0525(8) Uani 1 1 d . . .
Cl8 Cl 0.5976(3) 0.2313(3) 1.58535(16) 0.0490(7) Uani 1 1 d . . .
I3 I 0.091(4) 0.469(4) 1.138(3) 0.050(6) Uani 0.089(5) 1 d P . .
Cl10 Cl 0.1160(4) 0.1892(3) 1.04188(16) 0.0553(8) Uani 1 1 d . . .
Cl11 Cl 0.493(3) 0.422(2) 1.1052(11) 0.070(5) Uani 0.491(6) 1 d P . .
I1 I 0.392(3) 0.165(2) 1.1953(16) 0.048(10) Uani 0.063(4) 1 d P . .
Cl13 Cl 0.0233(3) 0.2222(3) 1.22973(16) 0.0451(7) Uani 1 1 d . . .
N1 N 0.0781(12) 0.4361(9) 0.7210(6) 0.051(3) Uani 1 1 d . . .
N2 N 0.2138(11) 0.8776(8) 0.5445(5) 0.046(2) Uani 1 1 d . . .
N3 N 0.5749(11) 0.8110(10) 1.1866(6) 0.053(3) Uani 1 1 d . . .
N4 N 0.7787(12) 1.2183(10) 0.9879(7) 0.061(3) Uani 1 1 d . . .
C1 C 0.0503(18) 0.3413(11) 0.7564(9) 0.073(4) Uani 1 1 d . . .
H1A H -0.0572 0.3056 0.7532 0.11 Uiso 1 1 calc R . .
H1B H 0.1 0.3719 0.8067 0.11 Uiso 1 1 calc R . .
H1C H 0.09 0.2845 0.7323 0.11 Uiso 1 1 calc R . .
C2 C -0.0316(16) 0.4480(13) 0.6792(8) 0.067(4) Uani 1 1 d . . .
H2 H -0.1294 0.3946 0.6722 0.08 Uiso 1 1 calc R . .
C3 C -0.0104(14) 0.5339(13) 0.6457(7) 0.065(4) Uani 1 1 d . . .
H3 H -0.0931 0.5403 0.618 0.078 Uiso 1 1 calc R . .
C4 C 0.1345(12) 0.6123(10) 0.6526(6) 0.040(3) Uani 1 1 d . . .
C5 C 0.2501(13) 0.5980(11) 0.6952(8) 0.058(3) Uani 1 1 d . . .
H5 H 0.3494 0.6485 0.7015 0.069 Uiso 1 1 calc R . .
C6 C 0.2209(15) 0.5100(12) 0.7287(8) 0.063(4) Uani 1 1 d . . .
H6 H 0.3008 0.5013 0.7571 0.075 Uiso 1 1 calc R . .
C7 C 0.1635(12) 0.7050(10) 0.6161(6) 0.039(3) Uani 1 1 d . . .
C8 C 0.3085(13) 0.7848(12) 0.6226(7) 0.054(3) Uani 1 1 d . . .
H8 H 0.3911 0.7814 0.6522 0.065 Uiso 1 1 calc R . .
C9 C 0.3300(13) 0.8679(12) 0.5857(7) 0.054(3) Uani 1 1 d . . .
H9 H 0.428 0.9189 0.5895 0.065 Uiso 1 1 calc R . .
C10 C 0.2433(17) 0.9710(12) 0.5045(8) 0.066(4) Uani 1 1 d . . .
H10A H 0.2746 0.9445 0.4598 0.1 Uiso 1 1 calc R . .
H10B H 0.3221 1.0402 0.5346 0.1 Uiso 1 1 calc R . .
H10C H 0.1517 0.9875 0.4939 0.1 Uiso 1 1 calc R . .
C11 C 0.0787(15) 0.8041(11) 0.5373(9) 0.074(5) Uani 1 1 d . . .
H11 H -0.001 0.8096 0.5068 0.089 Uiso 1 1 calc R . .
C12 C 0.0474(15) 0.7194(11) 0.5720(9) 0.071(5) Uani 1 1 d . . .
H12 H -0.0526 0.6704 0.5663 0.085 Uiso 1 1 calc R . .
C13 C 0.5308(17) 0.7240(13) 1.2314(8) 0.074(4) Uani 1 1 d . . .
H13A H 0.5102 0.647 1.201 0.111 Uiso 1 1 calc R . .
H13B H 0.4415 0.7281 1.25 0.111 Uiso 1 1 calc R . .
H13C H 0.6129 0.742 1.2714 0.111 Uiso 1 1 calc R . .
C14 C 0.5745(15) 0.7747(12) 1.1164(7) 0.055(3) Uani 1 1 d . . .
H14 H 0.5507 0.6959 1.0945 0.066 Uiso 1 1 calc R . .
C15 C 0.6084(15) 0.8513(11) 1.0762(6) 0.055(3) Uani 1 1 d . . .
H15 H 0.6048 0.8246 1.0264 0.066 Uiso 1 1 calc R . .
C16 C 0.6486(12) 0.9699(10) 1.1086(6) 0.041(3) Uani 1 1 d . . .
C17 C 0.6524(13) 1.0041(11) 1.1821(7) 0.051(3) Uani 1 1 d . . .
H17 H 0.6788 1.0824 1.206 0.061 Uiso 1 1 calc R . .
C18 C 0.6176(15) 0.9233(13) 1.2200(7) 0.059(4) Uani 1 1 d . . .
H18 H 0.6239 0.9472 1.2702 0.071 Uiso 1 1 calc R . .
C19 C 0.6900(11) 1.0558(10) 1.0653(6) 0.041(3) Uani 1 1 d . . .
C20 C 0.7114(14) 1.0234(12) 0.9947(7) 0.057(3) Uani 1 1 d . . .
H20 H 0.6972 0.9463 0.9723 0.068 Uiso 1 1 calc R . .
C21 C 0.7543(16) 1.1072(14) 0.9575(8) 0.067(4) Uani 1 1 d . . .
H21 H 0.7663 1.0846 0.9095 0.08 Uiso 1 1 calc R . .
C22 C 0.8380(19) 1.3059(14) 0.9485(10) 0.091(5) Uani 1 1 d . . .
H22A H 0.8433 1.2676 0.9 0.137 Uiso 1 1 calc R . .
H22B H 0.9378 1.3574 0.9739 0.137 Uiso 1 1 calc R . .
H22C H 0.7713 1.3496 0.9458 0.137 Uiso 1 1 calc R . .
C23 C 0.7590(16) 1.2515(13) 1.0558(9) 0.069(4) Uani 1 1 d . . .
H23 H 0.7767 1.3297 1.0771 0.082 Uiso 1 1 calc R . .
C24 C 0.7125(15) 1.1723(12) 1.0957(8) 0.061(4) Uani 1 1 d . . .
H24 H 0.6963 1.1968 1.1427 0.073 Uiso 1 1 calc R . .

loop_
_atom_site_aniso_label
_atom_site_aniso_U_11
_atom_site_aniso_U_22
_atom_site_aniso_U_33
_atom_site_aniso_U_23
_atom_site_aniso_U_13
_atom_site_aniso_U_12
Bi1 0.0317(2) 0.0337(2) 0.0346(2) 0.01029(17) 0.00584(16) 0.00935(17)
Bi2 0.02982(19) 0.02776(19) 0.02716(18) 0.00842(14) 0.00332(14) 0.00747(15)
Bi3 0.0398(2) 0.0346(2) 0.0313(2) 0.00879(17) 0.00562(17) 0.01382(18)
Cl12 0.053(5) 0.045(4) 0.051(4) 0.009(3) 0.016(3) 0.025(3)
I2 0.077(2) 0.0572(17) 0.052(2) 0.0190(14) 0.0290(15) 0.0213(15)
Cl9 0.062(8) 0.059(6) 0.073(4) 0.030(4) 0.017(5) 0.034(6)
Cl1 0.0447(16) 0.063(2) 0.0446(17) -0.0064(15) 0.0015(13) 0.0095(15)
Cl2 0.0421(16) 0.0501(19) 0.103(3) 0.0309(18) 0.0066(17) 0.0248(15)
Cl3 0.0539(18) 0.059(2) 0.064(2) 0.0260(16) 0.0294(16) 0.0104(15)
Cl4 0.0437(16) 0.0517(18) 0.0382(16) -0.0058(13) -0.0016(12) 0.0071(14)
Cl5 0.0324(13) 0.0398(15) 0.0467(16) 0.0153(12) 0.0110(11) 0.0137(12)
Cl6 0.0444(16) 0.0570(19) 0.0487(17) 0.0210(14) 0.0163(13) 0.0058(14)
Cl7 0.0462(17) 0.0536(19) 0.0396(16) -0.0063(14) -0.0014(13) 0.0093(14)
Cl8 0.0563(18) 0.0466(17) 0.0508(17) 0.0138(14) 0.0036(14) 0.0292(15)
I3 0.039(13) 0.048(9) 0.063(9) 0.009(7) 0.013(9) 0.019(9)
Cl10 0.0535(18) 0.064(2) 0.0376(15) -0.0076(14) -0.0067(13) 0.0260(16)
Cl11 0.071(8) 0.099(10) 0.051(8) 0.042(6) 0.034(5) 0.022(6)
I1 0.014(10) 0.070(18) 0.066(17) 0.061(14) 0.001(9) -0.006(9)
Cl13 0.0400(15) 0.0447(16) 0.0560(18) 0.0177(14) 0.0162(13) 0.0169(13)
N1 0.047(6) 0.049(6) 0.065(7) 0.016(5) 0.021(5) 0.021(5)
N2 0.046(6) 0.039(6) 0.046(6) -0.005(5) 0.003(5) 0.018(5)
N3 0.041(6) 0.072(8) 0.048(6) 0.017(6) 0.005(5) 0.022(5)
N4 0.049(6) 0.056(7) 0.078(9) 0.024(7) 0.010(6) 0.016(6)
C1 0.088(11) 0.046(8) 0.103(12) 0.036(8) 0.043(9) 0.029(8)
C2 0.046(8) 0.070(10) 0.062(9) 0.017(8) 0.006(7) -0.008(7)
C3 0.038(7) 0.088(11) 0.062(9) 0.028(8) 0.000(6) 0.010(7)
C4 0.033(6) 0.038(6) 0.039(6) 0.003(5) 0.013(5) 0.004(5)
C5 0.034(6) 0.051(8) 0.088(10) 0.032(7) 0.004(6) 0.008(6)
C6 0.049(8) 0.055(8) 0.090(11) 0.029(8) 0.010(7) 0.020(7)
C7 0.030(5) 0.041(6) 0.040(6) -0.004(5) 0.003(5) 0.016(5)
C8 0.038(6) 0.080(10) 0.050(7) 0.028(7) 0.006(5) 0.020(7)
C9 0.031(6) 0.073(9) 0.055(8) 0.018(7) 0.013(5) 0.012(6)
C10 0.084(10) 0.063(9) 0.075(10) 0.034(8) 0.015(8) 0.047(8)
C11 0.049(8) 0.043(8) 0.112(13) 0.016(8) -0.034(8) 0.009(7)
C12 0.041(7) 0.040(7) 0.119(13) 0.025(8) -0.022(8) 0.005(6)
C13 0.080(10) 0.093(11) 0.086(11) 0.060(9) 0.037(9) 0.049(9)
C14 0.071(9) 0.055(8) 0.041(7) 0.008(6) 0.008(6) 0.029(7)
C15 0.069(8) 0.064(9) 0.034(6) 0.011(6) 0.012(6) 0.026(7)
C16 0.034(6) 0.050(7) 0.040(6) 0.007(5) 0.009(5) 0.017(5)
C17 0.047(7) 0.053(8) 0.047(7) 0.003(6) 0.014(6) 0.015(6)
C18 0.059(8) 0.071(10) 0.038(7) 0.004(7) 0.007(6) 0.016(7)
C19 0.030(5) 0.047(7) 0.047(7) 0.012(5) 0.008(5) 0.017(5)
C20 0.056(8) 0.065(9) 0.050(7) 0.005(7) 0.022(6) 0.025(7)
C21 0.065(9) 0.084(11) 0.061(9) 0.027(8) 0.024(7) 0.029(8)
C22 0.099(13) 0.085(12) 0.112(14) 0.071(11) 0.031(11) 0.028(10)
C23 0.062(9) 0.053(9) 0.079(11) 0.010(8) 0.009(8) 0.010(7)
C24 0.057(8) 0.055(8) 0.059(8) 0.002(7) 0.018(7) 0.010(7)

loop_
_atom_type_symbol
_atom_type_description
_atom_type_scat_dispersion_real
_atom_type_scat_dispersion_imag
_atom_type_scat_source
Bi Bi -4.108 10.257 'International Tables Vol C Tables 4.2.6.8 and 6.1.1.4'
I I -0.474 1.812 'International Tables Vol C Tables 4.2.6.8 and 6.1.1.4'
Cl Cl 0.148 0.159 'International Tables Vol C Tables 4.2.6.8 and 6.1.1.4'
N N 0.006 0.003 'International Tables Vol C Tables 4.2.6.8 and 6.1.1.4'
C C 0.003 0.002 'International Tables Vol C Tables 4.2.6.8 and 6.1.1.4'
H H 0 0 'International Tables Vol C Tables 4.2.6.8 and 6.1.1.4'

loop_
_geom_angle_atom_site_label_1
_geom_angle_atom_site_label_2
_geom_angle_atom_site_label_3
_geom_angle
_geom_angle_site_symmetry_1
_geom_angle_site_symmetry_3
_geom_angle_publ_flag
Cl3 Bi1 Cl1 87.54(11) . . ?
Cl3 Bi1 Cl2 95.37(11) . . ?
Cl1 Bi1 Cl2 89.21(11) . . ?
Cl3 Bi1 Cl13 95.95(10) . . ?
Cl1 Bi1 Cl13 87.75(10) . . ?
Cl2 Bi1 Cl13 168.14(10) . . ?
Cl3 Bi1 I1 177.6(6) . . ?
Cl1 Bi1 I1 93.0(6) . . ?
Cl2 Bi1 I1 87.0(6) . . ?
Cl13 Bi1 I1 81.7(6) . . ?
Cl3 Bi1 Cl4 85.94(10) . . ?
Cl1 Bi1 Cl4 172.54(11) . . ?
Cl2 Bi1 Cl4 87.81(11) . . ?
Cl13 Bi1 Cl4 96.51(9) . . ?
I1 Bi1 Cl4 93.7(6) . . ?
Cl3 Bi1 Cl12 177.04(16) . . ?
Cl1 Bi1 Cl12 92.25(16) . . ?
Cl2 Bi1 Cl12 87.58(16) . . ?
Cl13 Bi1 Cl12 81.09(15) . . ?
I1 Bi1 Cl12 1.0(7) . . ?
Cl4 Bi1 Cl12 94.46(17) . . ?
Cl10 Bi3 Cl9 92.0(4) . . ?
Cl10 Bi3 Cl11 90.7(5) . . ?
Cl9 Bi3 Cl11 92.6(7) . . ?
Cl10 Bi3 I3 88.4(10) . . ?
Cl9 Bi3 I3 7.0(11) . . ?
Cl11 Bi3 I3 98.6(11) . . ?
Cl10 Bi3 Cl13 89.91(11) . . ?
Cl9 Bi3 Cl13 93.5(3) . . ?
Cl11 Bi3 Cl13 173.9(6) . . ?
I3 Bi3 Cl13 87.5(10) . . ?
Cl10 Bi3 Cl12 88.64(17) . . ?
Cl9 Bi3 Cl12 179.0(4) . . ?
Cl11 Bi3 Cl12 88.2(6) . . ?
I3 Bi3 Cl12 172.6(9) . . ?
Cl13 Bi3 Cl12 85.73(16) . . ?
Cl10 Bi3 I1 89.5(6) . . ?
Cl9 Bi3 I1 178.0(7) . . ?
Cl11 Bi3 I1 88.8(7) . . ?
I3 Bi3 I1 172.3(10) . . ?
Cl13 Bi3 I1 85.2(4) . . ?
Cl12 Bi3 I1 1.0(7) . . ?
Cl10 Bi3 Cl7 176.03(10) . 2_668 ?
Cl9 Bi3 Cl7 90.3(4) . 2_668 ?
Cl11 Bi3 Cl7 92.4(6) . 2_668 ?
I3 Bi3 Cl7 93.6(10) . 2_668 ?
Cl13 Bi3 Cl7 86.72(9) . 2_668 ?
Cl12 Bi3 Cl7 89.02(17) . 2_668 ?
I1 Bi3 Cl7 88.2(6) . 2_668 ?
Cl10 Bi3 I2 88.50(14) . . ?
Cl9 Bi3 I2 90.4(4) . . ?
Cl11 Bi3 I2 3.2(7) . . ?
I3 Bi3 I2 96.3(10) . . ?
Cl13 Bi3 I2 175.87(12) . . ?
Cl12 Bi3 I2 90.42(18) . . ?
I1 Bi3 I2 91.0(5) . . ?
Cl7 Bi3 I2 94.72(13) 2_668 . ?
Bi3 Cl12 Bi1 94.5(2) . . ?
Bi2 Cl4 Bi1 173.10(13) . . ?
Bi2 Cl5 Bi2 95.44(7) 2_668 . ?
Bi2 Cl7 Bi3 176.91(13) . 2_668 ?
Bi3 I1 Bi1 94.6(8) . . ?
Bi3 Cl13 Bi1 98.42(8) . . ?
C2 N1 C6 118.4(12) . . ?
C2 N1 C1 121.7(12) . . ?
C6 N1 C1 119.8(12) . . ?
C11 N2 C9 119.0(12) . . ?
C11 N2 C10 121.2(11) . . ?
C9 N2 C10 119.7(11) . . ?
C14 N3 C18 120.9(12) . . ?
C14 N3 C13 120.3(12) . . ?
C18 N3 C13 118.8(11) . . ?
C21 N4 C23 119.5(13) . . ?
C21 N4 C22 120.4(14) . . ?
C23 N4 C22 120.0(13) . . ?
N1 C1 H1A 109.5 . . ?
N1 C1 H1B 109.5 . . ?
H1A C1 H1B 109.5 . . ?
N1 C1 H1C 109.5 . . ?
H1A C1 H1C 109.5 . . ?
H1B C1 H1C 109.5 . . ?
N1 C2 C3 123.4(12) . . ?
N1 C2 H2 118.3 . . ?
C3 C2 H2 118.3 . . ?
C2 C3 C4 119.9(13) . . ?
C2 C3 H3 120 . . ?
C4 C3 H3 120 . . ?
C5 C4 C3 116.5(12) . . ?
C5 C4 C7 121.6(10) . . ?
C3 C4 C7 121.9(11) . . ?
C4 C5 C6 120.8(12) . . ?
C4 C5 H5 119.6 . . ?
C6 C5 H5 119.6 . . ?
N1 C6 C5 120.9(12) . . ?
N1 C6 H6 119.6 . . ?
C5 C6 H6 119.6 . . ?
C12 C7 C8 115.3(12) . . ?
C12 C7 C4 122.0(10) . . ?
C8 C7 C4 122.7(10) . . ?
C9 C8 C7 120.3(11) . . ?
C9 C8 H8 119.8 . . ?
C7 C8 H8 119.8 . . ?
N2 C9 C8 121.6(11) . . ?
N2 C9 H9 119.2 . . ?
C8 C9 H9 119.2 . . ?
N2 C10 H10A 109.5 . . ?
N2 C10 H10B 109.5 . . ?
H10A C10 H10B 109.5 . . ?
N2 C10 H10C 109.5 . . ?
H10A C10 H10C 109.5 . . ?
H10B C10 H10C 109.5 . . ?
N2 C11 C12 123.1(12) . . ?
N2 C11 H11 118.4 . . ?
C12 C11 H11 118.4 . . ?
C11 C12 C7 120.6(12) . . ?
C11 C12 H12 119.7 . . ?
C7 C12 H12 119.7 . . ?
N3 C13 H13A 109.5 . . ?
N3 C13 H13B 109.5 . . ?
H13A C13 H13B 109.5 . . ?
N3 C13 H13C 109.5 . . ?
H13A C13 H13C 109.5 . . ?
H13B C13 H13C 109.5 . . ?
N3 C14 C15 120.3(12) . . ?
N3 C14 H14 119.8 . . ?
C15 C14 H14 119.8 . . ?
C14 C15 C16 120.6(11) . . ?
C14 C15 H15 119.7 . . ?
C16 C15 H15 119.7 . . ?
C17 C16 C15 117.1(12) . . ?
C17 C16 C19 121.7(11) . . ?
C15 C16 C19 121.2(10) . . ?
C18 C17 C16 119.9(12) . . ?
C18 C17 H17 120.1 . . ?
C16 C17 H17 120.1 . . ?
N3 C18 C17 121.1(12) . . ?
N3 C18 H18 119.5 . . ?
C17 C18 H18 119.5 . . ?
C20 C19 C24 117.8(12) . . ?
C20 C19 C16 121.3(11) . . ?
C24 C19 C16 120.8(11) . . ?
C19 C20 C21 119.1(13) . . ?
C19 C20 H20 120.4 . . ?
C21 C20 H20 120.4 . . ?
N4 C21 C20 122.4(13) . . ?
N4 C21 H21 118.8 . . ?
C20 C21 H21 118.8 . . ?
N4 C22 H22A 109.5 . . ?
N4 C22 H22B 109.5 . . ?
H22A C22 H22B 109.5 . . ?
N4 C22 H22C 109.5 . . ?
H22A C22 H22C 109.5 . . ?
H22B C22 H22C 109.5 . . ?
N4 C23 C24 121.3(14) . . ?
N4 C23 H23 119.4 . . ?
C24 C23 H23 119.4 . . ?
C23 C24 C19 119.8(13) . . ?
C23 C24 H24 120.1 . . ?
C19 C24 H24 120.1 . . ?
Cl6 Bi2 Cl8 92.58(11) . . ?
Cl6 Bi2 Cl4 89.99(10) . . ?
Cl8 Bi2 Cl4 90.66(10) . . ?
Cl6 Bi2 Cl7 89.48(10) . . ?
Cl8 Bi2 Cl7 87.80(10) . . ?
Cl4 Bi2 Cl7 178.35(11) . . ?
Cl6 Bi2 Cl5 173.82(9) . 2_668 ?
Cl8 Bi2 Cl5 93.47(9) . 2_668 ?
Cl4 Bi2 Cl5 88.72(9) . 2_668 ?
Cl7 Bi2 Cl5 91.97(9) . 2_668 ?
Cl6 Bi2 Cl5 89.37(9) . . ?
Cl8 Bi2 Cl5 177.87(9) . . ?
Cl4 Bi2 Cl5 88.48(9) . . ?
Cl7 Bi2 Cl5 93.08(9) . . ?
Cl5 Bi2 Cl5 84.56(8) 2_668 . ?

loop_
_geom_bond_atom_site_label_1
_geom_bond_atom_site_label_2
_geom_bond_distance
_geom_bond_site_symmetry_2
_geom_bond_publ_flag
Bi1 Cl3 2.536(3) . ?
Bi1 Cl1 2.536(3) . ?
Bi1 Cl2 2.589(3) . ?
Bi1 Cl13 2.932(3) . ?
Bi1 I1 2.97(2) . ?
Bi1 Cl4 2.989(3) . ?
Bi1 Cl12 3.005(7) . ?
Bi3 Cl10 2.526(3) . ?
Bi3 Cl9 2.626(17) . ?
Bi3 Cl11 2.665(17) . ?
Bi3 I3 2.75(5) . ?
Bi3 Cl13 2.785(3) . ?
Bi3 Cl12 2.888(7) . ?
Bi3 I1 2.92(3) . ?
Bi3 Cl7 2.965(3) 2_668 ?
Bi3 I2 3.038(5) . ?
Cl4 Bi2 2.717(3) . ?
Cl5 Bi2 2.861(3) 2_668 ?
Cl5 Bi2 2.869(3) . ?
Cl6 Bi2 2.564(3) . ?
Cl7 Bi2 2.739(3) . ?
Cl7 Bi3 2.965(3) 2_668 ?
Cl8 Bi2 2.593(3) . ?
N1 C2 1.306(17) . ?
N1 C6 1.346(15) . ?
N1 C1 1.470(16) . ?
N2 C11 1.291(16) . ?
N2 C9 1.334(15) . ?
N2 C10 1.514(15) . ?
N3 C14 1.318(14) . ?
N3 C18 1.325(16) . ?
N3 C13 1.524(16) . ?
N4 C21 1.324(17) . ?
N4 C23 1.327(17) . ?
N4 C22 1.476(17) . ?
C1 H1A 0.96 . ?
C1 H1B 0.96 . ?
C1 H1C 0.96 . ?
C2 C3 1.353(19) . ?
C2 H2 0.93 . ?
C3 C4 1.384(16) . ?
C3 H3 0.93 . ?
C4 C5 1.372(16) . ?
C4 C7 1.462(15) . ?
C5 C6 1.372(17) . ?
C5 H5 0.93 . ?
C6 H6 0.93 . ?
C7 C12 1.392(16) . ?
C7 C8 1.393(16) . ?
C8 C9 1.366(17) . ?
C8 H8 0.93 . ?
C9 H9 0.93 . ?
C10 H10A 0.96 . ?
C10 H10B 0.96 . ?
C10 H10C 0.96 . ?
C11 C12 1.353(19) . ?
C11 H11 0.93 . ?
C12 H12 0.93 . ?
C13 H13A 0.96 . ?
C13 H13B 0.96 . ?
C13 H13C 0.96 . ?
C14 C15 1.350(17) . ?
C14 H14 0.93 . ?
C15 C16 1.394(16) . ?
C15 H15 0.93 . ?
C16 C17 1.369(15) . ?
C16 C19 1.490(16) . ?
C17 C18 1.358(17) . ?
C17 H17 0.93 . ?
C18 H18 0.93 . ?
C19 C20 1.376(15) . ?
C19 C24 1.390(16) . ?
C20 C21 1.385(18) . ?
C20 H20 0.93 . ?
C21 H21 0.93 . ?
C22 H22A 0.96 . ?
C22 H22B 0.96 . ?
C22 H22C 0.96 . ?
C23 C24 1.384(19) . ?
C23 H23 0.93 . ?
C24 H24 0.93 . ?
Bi2 Cl5 2.861(3) 2_668 ?

loop_
_geom_torsion_atom_site_label_1
_geom_torsion_atom_site_label_2
_geom_torsion_atom_site_label_3
_geom_torsion_atom_site_label_4
_geom_torsion
_geom_torsion_site_symmetry_1
_geom_torsion_site_symmetry_2
_geom_torsion_site_symmetry_3
_geom_torsion_site_symmetry_4
_geom_torsion_publ_flag
Cl10 Bi3 Cl12 Bi1 -93.60(18) . . . . ?
Cl9 Bi3 Cl12 Bi1 3E1(2) . . . . ?
Cl11 Bi3 Cl12 Bi1 175.7(6) . . . . ?
I3 Bi3 Cl12 Bi1 -28(8) . . . . ?
Cl13 Bi3 Cl12 Bi1 -3.58(16) . . . . ?
I1 Bi3 Cl12 Bi1 5E1(3) . . . . ?
Cl7 Bi3 Cl12 Bi1 83.20(17) 2_668 . . . ?
I2 Bi3 Cl12 Bi1 177.91(19) . . . . ?
Cl3 Bi1 Cl12 Bi3 5(3) . . . . ?
Cl1 Bi1 Cl12 Bi3 90.80(18) . . . . ?
Cl2 Bi1 Cl12 Bi3 179.92(19) . . . . ?
Cl13 Bi1 Cl12 Bi3 3.44(15) . . . . ?
I1 Bi1 Cl12 Bi3 -13E1(4) . . . . ?
Cl4 Bi1 Cl12 Bi3 -92.47(18) . . . . ?
Cl3 Bi1 Cl4 Bi2 -70.9(11) . . . . ?
Cl1 Bi1 Cl4 Bi2 -99.9(13) . . . . ?
Cl2 Bi1 Cl4 Bi2 -166.4(11) . . . . ?
Cl13 Bi1 Cl4 Bi2 24.6(11) . . . . ?
I1 Bi1 Cl4 Bi2 106.7(12) . . . . ?
Cl12 Bi1 Cl4 Bi2 106.2(11) . . . . ?
Cl10 Bi3 I1 Bi1 -92.8(6) . . . . ?
Cl9 Bi3 I1 Bi1 43(17) . . . . ?
Cl11 Bi3 I1 Bi1 176.5(9) . . . . ?
I3 Bi3 I1 Bi1 -19(9) . . . . ?
Cl13 Bi3 I1 Bi1 -2.8(6) . . . . ?
Cl12 Bi3 I1 Bi1 -13E1(3) . . . . ?
Cl7 Bi3 I1 Bi1 84.1(7) 2_668 . . . ?
I2 Bi3 I1 Bi1 178.7(6) . . . . ?
Cl3 Bi1 I1 Bi3 -13(14) . . . . ?
Cl1 Bi1 I1 Bi3 90.0(7) . . . . ?
Cl2 Bi1 I1 Bi3 179.0(7) . . . . ?
Cl13 Bi1 I1 Bi3 2.7(6) . . . . ?
Cl4 Bi1 I1 Bi3 -93.4(6) . . . . ?
Cl12 Bi1 I1 Bi3 5E1(4) . . . . ?
Cl10 Bi3 Cl13 Bi1 92.34(10) . . . . ?
Cl9 Bi3 Cl13 Bi1 -175.7(4) . . . . ?
Cl11 Bi3 Cl13 Bi1 -3(5) . . . . ?
I3 Bi3 Cl13 Bi1 -179.3(10) . . . . ?
Cl12 Bi3 Cl13 Bi1 3.70(16) . . . . ?
I1 Bi3 Cl13 Bi1 2.9(6) . . . . ?
Cl7 Bi3 Cl13 Bi1 -85.56(9) 2_668 . . . ?
I2 Bi3 Cl13 Bi1 24.9(19) . . . . ?
Cl3 Bi1 Cl13 Bi3 176.49(10) . . . . ?
Cl1 Bi1 Cl13 Bi3 -96.22(10) . . . . ?
Cl2 Bi1 Cl13 Bi3 -20.9(5) . . . . ?
I1 Bi1 Cl13 Bi3 -2.8(6) . . . . ?
Cl4 Bi1 Cl13 Bi3 89.92(9) . . . . ?
Cl12 Bi1 Cl13 Bi3 -3.59(16) . . . . ?
C6 N1 C2 C3 -3(2) . . . . ?
C1 N1 C2 C3 -179.8(13) . . . . ?
N1 C2 C3 C4 3(2) . . . . ?
C2 C3 C4 C5 -0.9(19) . . . . ?
C2 C3 C4 C7 178.6(12) . . . . ?
C3 C4 C5 C6 -0.1(19) . . . . ?
C7 C4 C5 C6 -179.6(12) . . . . ?
C2 N1 C6 C5 2(2) . . . . ?
C1 N1 C6 C5 178.8(13) . . . . ?
C4 C5 C6 N1 0(2) . . . . ?
C5 C4 C7 C12 179.1(13) . . . . ?
C3 C4 C7 C12 -0.4(17) . . . . ?
C5 C4 C7 C8 -0.6(16) . . . . ?
C3 C4 C7 C8 179.9(12) . . . . ?
C12 C7 C8 C9 -1.5(18) . . . . ?
C4 C7 C8 C9 178.2(11) . . . . ?
C11 N2 C9 C8 -2.4(19) . . . . ?
C10 N2 C9 C8 -179.9(12) . . . . ?
C7 C8 C9 N2 2.0(19) . . . . ?
C9 N2 C11 C12 3(2) . . . . ?
C10 N2 C11 C12 -179.9(14) . . . . ?
N2 C11 C12 C7 -2(2) . . . . ?
C8 C7 C12 C11 2(2) . . . . ?
C4 C7 C12 C11 -178.1(13) . . . . ?
C18 N3 C14 C15 -4.2(19) . . . . ?
C13 N3 C14 C15 177.7(12) . . . . ?
N3 C14 C15 C16 1.9(19) . . . . ?
C14 C15 C16 C17 0.2(18) . . . . ?
C14 C15 C16 C19 178.5(11) . . . . ?
C15 C16 C17 C18 -0.1(17) . . . . ?
C19 C16 C17 C18 -178.3(11) . . . . ?
C14 N3 C18 C17 4.4(19) . . . . ?
C13 N3 C18 C17 -177.4(11) . . . . ?
C16 C17 C18 N3 -2.2(19) . . . . ?
C17 C16 C19 C20 168.7(11) . . . . ?
C15 C16 C19 C20 -9.4(16) . . . . ?
C17 C16 C19 C24 -9.5(16) . . . . ?
C15 C16 C19 C24 172.3(11) . . . . ?
C24 C19 C20 C21 0.2(18) . . . . ?
C16 C19 C20 C21 -178.1(11) . . . . ?
C23 N4 C21 C20 -1(2) . . . . ?
C22 N4 C21 C20 174.3(13) . . . . ?
C19 C20 C21 N4 1(2) . . . . ?
C21 N4 C23 C24 0(2) . . . . ?
C22 N4 C23 C24 -176.0(13) . . . . ?
N4 C23 C24 C19 2(2) . . . . ?
C20 C19 C24 C23 -1.8(18) . . . . ?
C16 C19 C24 C23 176.5(11) . . . . ?
Bi1 Cl4 Bi2 Cl6 69.4(11) . . . . ?
Bi1 Cl4 Bi2 Cl8 162.0(11) . . . . ?
Bi1 Cl4 Bi2 Cl7 141(3) . . . . ?
Bi1 Cl4 Bi2 Cl5 -104.6(11) . . . 2_668 ?
Bi1 Cl4 Bi2 Cl5 -20.0(11) . . . . ?
Bi3 Cl7 Bi2 Cl6 97(2) 2_668 . . . ?
Bi3 Cl7 Bi2 Cl8 5(2) 2_668 . . . ?
Bi3 Cl7 Bi2 Cl4 26(5) 2_668 . . . ?
Bi3 Cl7 Bi2 Cl5 -89(2) 2_668 . . 2_668 ?
Bi3 Cl7 Bi2 Cl5 -173(2) 2_668 . . . ?
Bi2 Cl5 Bi2 Cl6 -178.86(10) 2_668 . . . ?
Bi2 Cl5 Bi2 Cl8 -23(3) 2_668 . . . ?
Bi2 Cl5 Bi2 Cl4 -88.86(9) 2_668 . . . ?
Bi2 Cl5 Bi2 Cl7 91.69(9) 2_668 . . . ?
Bi2 Cl5 Bi2 Cl5 0 2_668 . . 2_668 ?
